data_4061764
loop_
_publ_author_name
'Skinner, M. E. G.'
'Toupance, T.'
'Cowhig, D. A.'
'Tyrrell, B. R.'
'Mountford, P.'

_publ_section_title
;
New Group 4 Organometallic and Imido Compounds of Diamide-Diamine
and Related Dianionic O~2~N~2~-Donor Ligands
;
_journal_issue 23
_journal_name_full Organometallics
_journal_page_first 5586
_journal_page_last 5603
_journal_paper_doi 10.1021/om0506365
_journal_volume 24
_journal_year 2005
_chemical_formula_moiety 'C30 H46 Zr1 N4 Si2'
_chemical_formula_sum 'C30 H46 N4 Si2 Zr'
_chemical_formula_weight 610.12
_space_group_IT_number 14
_symmetry_cell_setting monoclinic
_symmetry_space_group_name_Hall '-P 2yn'
_symmetry_space_group_name_H-M 'P 1 21/n 1'
_cell_angle_alpha 90
_cell_angle_beta 94.792(5)
_cell_angle_gamma 90
_cell_formula_units_Z 4
_cell_length_a 13.296(1)
_cell_length_b 17.017(1)
_cell_length_c 14.262(1)
_cell_measurement_temperature 175
_cell_volume 3215.6(8)
_diffrn_ambient_temperature 175
_exptl_crystal_density_diffrn 1.26
_refine_ls_R_factor_obs 0.0564
_refine_ls_wR_factor_obs 0.0424
_cod_depositor_comments
;
The following automatic conversions were performed:
'_symmetry_cell_setting' value 'Monoclinic' changed to 'monoclinic'
according to '/home/saulius/struct/CIF-dictionaries/cif_core.dic'
dictionary named 'cif_core.dic' version 2.4.1 from 2010-06-29.

Automatic conversion script
Id: cif_fix_enum 1527 2010-12-29 10:47:43Z saulius 
;
_cod_original_sg_symbol_H-M 'P 21/n'
_cod_original_formula_sum ' C30 H46 Zr1 N4 Si2 '
_cod_database_code 4061764

loop_
_symmetry_equiv_pos_as_xyz
x,y,z
-x,-y,-z
-x+1/2,y+1/2,-z+1/2
x+1/2,-y+1/2,z+1/2

loop_
_atom_site_aniso_label
_atom_site_aniso_U_11
_atom_site_aniso_U_22
_atom_site_aniso_U_33
_atom_site_aniso_U_23
_atom_site_aniso_U_13
_atom_site_aniso_U_12
Zr1 0.0219(1) 0.0157(1) 0.0205(1) -0.0022(1) 0.00386(8) -0.0008(1)
N1 0.028(1) 0.022(1) 0.031(1) -0.0044(9) 0.0128(9) -0.0025(8)
N2 0.027(1) 0.023(1) 0.024(1) -0.0029(9) 0.0017(9) -0.0036(9)
N3 0.023(1) 0.023(1) 0.026(1) -0.0002(8) 0.0037(8) 0.0017(8)
N4 0.034(1) 0.018(1) 0.026(1) -0.0024(8) 0.0075(9) -0.0027(9)
C1 0.047(2) 0.029(1) 0.035(2) -0.004(1) 0.022(1) -0.003(1)
C2 0.054(2) 0.026(1) 0.027(1) -0.005(1) 0.016(1) -0.004(1)
C3 0.040(2) 0.024(1) 0.029(1) -0.004(1) -0.002(1) -0.007(1)
C4 0.040(2) 0.019(1) 0.026(1) -0.003(1) 0.003(1) -0.006(1)
C5 0.034(1) 0.022(1) 0.032(1) -0.004(1) 0.010(1) 0.004(1)
C6 0.017(1) 0.023(1) 0.031(1) -0.004(1) -0.002(1) 0.0028(9)
C7 0.032(1) 0.022(1) 0.037(2) 0.001(1) -0.002(1) 0.005(1)
C8 0.040(2) 0.031(1) 0.035(2) 0.011(1) -0.005(1) -0.001(1)
C9 0.031(1) 0.043(2) 0.032(1) 0.007(1) 0.003(1) 0.001(1)
C10 0.029(1) 0.032(1) 0.028(1) -0.001(1) 0.005(1) 0.004(1)
C11 0.046(2) 0.051(2) 0.071(3) 0.011(2) -0.016(2) -0.004(2)
C12 0.049(2) 0.029(2) 0.082(3) 0.008(2) -0.021(2) -0.012(1)
C13 0.071(3) 0.119(4) 0.102(4) -0.047(3) 0.055(3) -0.056(3)
C14 0.030(2) 0.110(4) 0.055(2) -0.005(2) -0.004(2) -0.007(2)
C15 0.067(3) 0.043(2) 0.073(3) 0.007(2) 0.029(2) -0.016(2)
C16 0.036(2) 0.050(2) 0.044(2) -0.008(2) 0.015(1) -0.002(1)
C17 0.032(1) 0.019(1) 0.035(1) 0.000(1) 0.001(1) 0.002(1)
C18 0.030(1) 0.018(1) 0.036(1) 0.005(1) -0.003(1) 0.002(1)
C19 0.029(1) 0.029(1) 0.041(2) 0.007(1) -0.005(1) 0.002(1)
C20 0.047(2) 0.032(2) 0.046(2) 0.004(1) -0.017(1) 0.002(1)
C21 0.064(2) 0.043(2) 0.032(2) -0.003(1) -0.006(2) 0.014(2)
C22 0.047(2) 0.052(2) 0.044(2) 0.013(2) 0.012(2) 0.010(2)
C23 0.034(2) 0.038(2) 0.035(2) 0.009(1) -0.001(1) 0.001(1)
C24 0.025(1) 0.019(1) 0.021(1) -0.0063(9) 0.003(1) -0.0008(9)
C25 0.031(1) 0.028(1) 0.030(1) -0.008(1) -0.000(1) -0.005(1)
C26 0.049(2) 0.033(2) 0.034(2) -0.005(1) 0.000(1) 0.005(1)
C27 0.050(2) 0.043(2) 0.058(2) -0.015(2) -0.001(2) 0.017(2)
C28 0.046(2) 0.060(2) 0.045(2) -0.019(2) 0.013(2) 0.008(2)
C29 0.057(2) 0.057(2) 0.034(2) -0.010(2) 0.015(2) -0.001(2)
C30 0.048(2) 0.036(2) 0.030(2) -0.006(1) 0.000(1) 0.003(1)
Si1 0.0270(4) 0.0304(4) 0.0425(5) -0.0004(3) 0.0088(3) -0.0056(3)
Si2 0.0255(4) 0.0336(4) 0.0337(4) -0.0015(3) 0.0030(3) -0.0073(3)

loop_
_atom_site_label
_atom_site_fract_x
_atom_site_fract_y
_atom_site_fract_z
_atom_site_U_iso_or_equiv
_atom_site_occupancy
_atom_site_thermal_displace_type
Zr1 0.28782(2) 0.29876(1) 0.36293(2) 0.0192 1.0000 Uani
N1 0.4259(2) 0.3187(1) 0.3038(2) 0.0265 1.0000 Uani
N2 0.1521(2) 0.2374(1) 0.3265(2) 0.0246 1.0000 Uani
N3 0.3380(2) 0.1884(1) 0.4703(2) 0.0238 1.0000 Uani
N4 0.3303(2) 0.1805(1) 0.2777(2) 0.0257 1.0000 Uani
C1 0.4507(2) 0.2738(2) 0.2196(2) 0.0358 1.0000 Uani
C2 0.3686(3) 0.2144(2) 0.1922(2) 0.0351 1.0000 Uani
C3 0.1490(2) 0.1852(2) 0.2433(2) 0.0315 1.0000 Uani
C4 0.2397(2) 0.1319(2) 0.2534(2) 0.0284 1.0000 Uani
C5 0.4073(2) 0.1345(2) 0.3330(2) 0.0287 1.0000 Uani
C6 0.3755(2) 0.1240(2) 0.4313(2) 0.0239 1.0000 Uani
C7 0.3877(2) 0.0530(2) 0.4781(2) 0.0308 1.0000 Uani
C8 0.3627(2) 0.0489(2) 0.5707(2) 0.0356 1.0000 Uani
C9 0.3259(2) 0.1145(2) 0.6120(2) 0.0353 1.0000 Uani
C10 0.3134(2) 0.1821(2) 0.5592(2) 0.0293 1.0000 Uani
C11 0.5843(3) 0.3599(2) 0.4594(3) 0.0569 1.0000 Uani
C12 0.4791(3) 0.4899(2) 0.3462(3) 0.0548 1.0000 Uani
C13 0.6240(4) 0.3859(4) 0.2595(4) 0.0947 1.0000 Uani
C14 -0.0718(3) 0.2428(3) 0.3177(3) 0.0654 1.0000 Uani
C15 0.0472(3) 0.1189(2) 0.4341(3) 0.0595 1.0000 Uani
C16 0.0538(2) 0.2890(2) 0.4935(2) 0.0428 1.0000 Uani
C17 0.2135(2) 0.4137(2) 0.2989(2) 0.0284 1.0000 Uani
C18 0.2023(2) 0.3990(2) 0.1968(2) 0.0284 1.0000 Uani
C19 0.1152(2) 0.3633(2) 0.1536(2) 0.0332 1.0000 Uani
C20 0.1080(3) 0.3416(2) 0.0597(2) 0.0428 1.0000 Uani
C21 0.1866(3) 0.3554(2) 0.0045(2) 0.0468 1.0000 Uani
C22 0.2720(3) 0.3935(2) 0.0450(2) 0.0474 1.0000 Uani
C23 0.2797(2) 0.4147(2) 0.1387(2) 0.0357 1.0000 Uani
C24 0.3187(2) 0.3686(1) 0.5041(2) 0.0214 1.0000 Uani
C25 0.2481(2) 0.4104(2) 0.5615(2) 0.0296 1.0000 Uani
C26 0.1940(3) 0.4764(2) 0.5283(2) 0.0389 1.0000 Uani
C27 0.1229(3) 0.5124(2) 0.5807(3) 0.0508 1.0000 Uani
C28 0.1045(3) 0.4843(2) 0.6681(3) 0.0499 1.0000 Uani
C29 0.1582(3) 0.4209(2) 0.7031(2) 0.0485 1.0000 Uani
C30 0.2293(2) 0.3845(2) 0.6517(2) 0.0383 1.0000 Uani
Si1 0.52218(6) 0.38545(5) 0.34134(6) 0.0330 1.0000 Uani
Si2 0.04930(6) 0.22287(5) 0.39015(6) 0.0309 1.0000 Uani
H11 0.5133(2) 0.2465(2) 0.2337(2) 0.0467 1.0000 Uiso
H12 0.4572(2) 0.3094(2) 0.1682(2) 0.0467 1.0000 Uiso
H21 0.3953(3) 0.1733(2) 0.1554(2) 0.0450 1.0000 Uiso
H22 0.3142(3) 0.2402(2) 0.1558(2) 0.0450 1.0000 Uiso
H31 0.1511(2) 0.2163(2) 0.1873(2) 0.0406 1.0000 Uiso
H32 0.0882(2) 0.1545(2) 0.2393(2) 0.0406 1.0000 Uiso
H41 0.2318(2) 0.0942(2) 0.3023(2) 0.0358 1.0000 Uiso
H42 0.2465(2) 0.1049(2) 0.1951(2) 0.0358 1.0000 Uiso
H51 0.4706(2) 0.1619(2) 0.3359(2) 0.0364 1.0000 Uiso
H52 0.4144(2) 0.0841(2) 0.3041(2) 0.0364 1.0000 Uiso
H71 0.4137(2) 0.0080(2) 0.4476(2) 0.0376 1.0000 Uiso
H81 0.3707(2) 0.0006(2) 0.6052(2) 0.0457 1.0000 Uiso
H91 0.3094(2) 0.1134(2) 0.6763(2) 0.0472 1.0000 Uiso
H101 0.2851(2) 0.2273(2) 0.5876(2) 0.0388 1.0000 Uiso
H111 0.6361(3) 0.3977(2) 0.4768(3) 0.0707 1.0000 Uiso
H112 0.5352(3) 0.3603(2) 0.5051(3) 0.0707 1.0000 Uiso
H113 0.6139(3) 0.3085(2) 0.4571(3) 0.0707 1.0000 Uiso
H121 0.5352(3) 0.5229(2) 0.3673(3) 0.0666 1.0000 Uiso
H122 0.4275(3) 0.4943(2) 0.3892(3) 0.0666 1.0000 Uiso
H123 0.4526(3) 0.5063(2) 0.2847(3) 0.0666 1.0000 Uiso
H131 0.6754(4) 0.4226(4) 0.2818(4) 0.1260 1.0000 Uiso
H132 0.6529(4) 0.3343(4) 0.2569(4) 0.1260 1.0000 Uiso
H133 0.5966(4) 0.4011(4) 0.1978(4) 0.1260 1.0000 Uiso
H141 -0.1274(3) 0.2341(3) 0.3552(3) 0.0763 1.0000 Uiso
H142 -0.0725(3) 0.2963(3) 0.2965(3) 0.0763 1.0000 Uiso
H143 -0.0775(3) 0.2082(3) 0.2644(3) 0.0763 1.0000 Uiso
H151 -0.0105(3) 0.1116(2) 0.4694(3) 0.0771 1.0000 Uiso
H152 0.1077(3) 0.1085(2) 0.4738(3) 0.0771 1.0000 Uiso
H153 0.0432(3) 0.0833(2) 0.3816(3) 0.0771 1.0000 Uiso
H161 -0.0042(2) 0.2798(2) 0.5278(2) 0.0579 1.0000 Uiso
H162 0.1140(2) 0.2786(2) 0.5335(2) 0.0579 1.0000 Uiso
H163 0.0539(2) 0.3427(2) 0.4730(2) 0.0579 1.0000 Uiso
H171 0.2775(2) 0.4385(2) 0.3153(2) 0.0352 1.0000 Uiso
H172 0.1602(2) 0.4475(2) 0.3159(2) 0.0352 1.0000 Uiso
H191 0.0594(2) 0.3534(2) 0.1905(2) 0.0413 1.0000 Uiso
H201 0.0476(3) 0.3168(2) 0.0325(2) 0.0532 1.0000 Uiso
H211 0.1824(3) 0.3393(2) -0.0602(2) 0.0581 1.0000 Uiso
H221 0.3264(3) 0.4052(2) 0.0069(2) 0.0635 1.0000 Uiso
H231 0.3398(2) 0.4407(2) 0.1646(2) 0.0461 1.0000 Uiso
H241 0.3484(2) 0.3250(1) 0.5389(2) 0.0296 1.0000 Uiso
H242 0.3709(2) 0.4040(1) 0.4880(2) 0.0296 1.0000 Uiso
H261 0.2061(3) 0.4977(2) 0.4680(2) 0.0508 1.0000 Uiso
H271 0.0861(3) 0.5574(2) 0.5557(3) 0.0662 1.0000 Uiso
H281 0.0551(3) 0.5087(2) 0.7039(3) 0.0638 1.0000 Uiso
H291 0.1460(3) 0.4008(2) 0.7641(2) 0.0635 1.0000 Uiso
H301 0.2667(2) 0.3407(2) 0.6790(2) 0.0491 1.0000 Uiso

loop_
_geom_bond_atom_site_label_1
_geom_bond_site_symmetry_1
_geom_bond_atom_site_label_2
_geom_bond_site_symmetry_2
_geom_bond_distance
_geom_bond_publ_flag
Zr1 . N1 . 2.111(2) yes
Zr1 . N2 . 2.112(2) yes
Zr1 . N3 . 2.479(2) yes
Zr1 . N4 . 2.442(2) yes
Zr1 . C17 . 2.342(3) yes
Zr1 . C24 . 2.344(2) yes
N1 . C1 . 1.483(3) yes
N1 . Si1 . 1.761(2) yes
N2 . C3 . 1.480(3) yes
N2 . Si2 . 1.721(2) yes
N3 . C6 . 1.344(3) yes
N3 . C10 . 1.340(3) yes
N4 . C2 . 1.477(3) yes
N4 . C4 . 1.479(3) yes
N4 . C5 . 1.465(4) yes
C1 . C2 . 1.515(4) yes
C3 . C4 . 1.506(4) yes
C5 . C6 . 1.508(4) yes
C6 . C7 . 1.383(4) yes
C7 . C8 . 1.389(4) yes
C8 . C9 . 1.371(4) yes
C9 . C10 . 1.378(4) yes
C11 . Si1 . 1.865(4) yes
C12 . Si1 . 1.871(4) yes
C13 . Si1 . 1.861(4) yes
C14 . Si2 . 1.869(4) yes
C15 . Si2 . 1.878(4) yes
C16 . Si2 . 1.852(3) yes
C17 . C18 . 1.473(4) yes
C18 . C19 . 1.403(4) yes
C18 . C23 . 1.399(4) yes
C19 . C20 . 1.386(5) yes
C20 . C21 . 1.380(5) yes
C21 . C22 . 1.391(5) yes
C22 . C23 . 1.380(5) yes
C24 . C25 . 1.479(4) yes
C25 . C26 . 1.394(4) yes
C25 . C30 . 1.401(4) yes
C26 . C27 . 1.395(5) yes
C27 . C28 . 1.376(5) yes
C28 . C29 . 1.365(5) yes
C29 . C30 . 1.390(5) yes
